data_4513333
loop_
_publ_author_name
'Wang, Shu-Long'
'Hu, Fei-Long'
'Zhou, Ju-Ying'
'Zhou, Yan'
'Huang, Qin'
'Lang, Jian-Ping'

_publ_section_title
;
 Rigidity versus Flexibility of Ligands in the Assembly of Entangled
 Coordination Polymers Based on Bi- and Tetra Carboxylates and N-Donor
 Ligands
;
_journal_issue 8
_journal_name_full 'Crystal Growth &amp; Design'
_journal_page_first 4087
_journal_paper_doi 10.1021/acs.cgd.5b00642
_journal_volume 15
_journal_year 2015
_chemical_formula_sum 'C42 H30 N4 O11 Zn'
_chemical_formula_weight 832.09
_chemical_name_systematic
; 
 ? 
;
_space_group_IT_number 2
_symmetry_cell_setting triclinic
_symmetry_space_group_name_Hall '-P 1'
_symmetry_space_group_name_H-M 'P -1'
_atom_sites_solution_hydrogens geom
_atom_sites_solution_primary direct
_atom_sites_solution_secondary difmap
_audit_creation_method SHELXL-97
_cell_angle_alpha 75.014(8)
_cell_angle_beta 76.456(8)
_cell_angle_gamma 82.337(7)
_cell_formula_units_Z 2
_cell_length_a 9.8893(9)
_cell_length_b 12.2772(11)
_cell_length_c 15.8563(16)
_cell_measurement_reflns_used 1697
_cell_measurement_temperature 293(2)
_cell_measurement_theta_max 20.9250
_cell_measurement_theta_min 3.3250
_cell_volume 1802.5(3)
_computing_cell_refinement 'Bruker SMART'
_computing_data_collection 'Bruker SMART'
_computing_data_reduction 'Bruker SHELXTL'
_computing_molecular_graphics 'Bruker SHELXTL'
_computing_publication_material 'Bruker SHELXTL'
_computing_structure_refinement 'SHELXL-97 (Sheldrick, 1997)'
_computing_structure_solution 'SHELXS-97 (Sheldrick, 1990)'
_diffrn_ambient_temperature 293(2)
_diffrn_measured_fraction_theta_full 0.998
_diffrn_measured_fraction_theta_max 0.998
_diffrn_measurement_device_type 'CCD area detector'
_diffrn_measurement_method 'phi and omega scans'
_diffrn_radiation_monochromator graphite
_diffrn_radiation_source 'fine-focus sealed tube'
_diffrn_radiation_type MoK\a
_diffrn_radiation_wavelength 0.71073
_diffrn_reflns_av_R_equivalents 0.1193
_diffrn_reflns_av_sigmaI/netI 0.1751
_diffrn_reflns_limit_h_max 11
_diffrn_reflns_limit_h_min -11
_diffrn_reflns_limit_k_max 14
_diffrn_reflns_limit_k_min -14
_diffrn_reflns_limit_l_max 17
_diffrn_reflns_limit_l_min -18
_diffrn_reflns_number 16198
_diffrn_reflns_theta_full 25.00
_diffrn_reflns_theta_max 25.00
_diffrn_reflns_theta_min 2.84
_exptl_absorpt_coefficient_mu 0.754
_exptl_absorpt_correction_T_max 0.9284
_exptl_absorpt_correction_T_min 0.8638
_exptl_absorpt_correction_type multi-scan
_exptl_absorpt_process_details sadabs
_exptl_crystal_colour colorless
_exptl_crystal_density_diffrn 1.533
_exptl_crystal_density_method 'not measured'
_exptl_crystal_description sheet
_exptl_crystal_F_000 856
_exptl_crystal_size_max 0.20
_exptl_crystal_size_mid 0.20
_exptl_crystal_size_min 0.10
_refine_diff_density_max 0.547
_refine_diff_density_min -0.651
_refine_diff_density_rms 0.087
_refine_ls_extinction_method none
_refine_ls_goodness_of_fit_ref 0.988
_refine_ls_hydrogen_treatment constr
_refine_ls_matrix_type full
_refine_ls_number_parameters 523
_refine_ls_number_reflns 6350
_refine_ls_number_restraints 0
_refine_ls_restrained_S_all 0.988
_refine_ls_R_factor_all 0.1559
_refine_ls_R_factor_gt 0.0747
_refine_ls_shift/su_max 0.000
_refine_ls_shift/su_mean 0.000
_refine_ls_structure_factor_coef Fsqd
_refine_ls_weighting_details 'calc w=1/[\s^2^(Fo^2^)+(0.0464P)^2^+0.0000P] where P=(Fo^2^+2Fc^2^)/3'
_refine_ls_weighting_scheme calc
_refine_ls_wR_factor_gt 0.1374
_refine_ls_wR_factor_ref 0.1769
_reflns_number_gt 3259
_reflns_number_total 6350
_reflns_threshold_expression >2sigma(I)
_cod_data_source_file cg5b00642_si_002.cif
_cod_data_source_block 7
_cod_depositor_comments 'Adding full bibliography for 4513327--4513333.cif.'
_cod_original_sg_symbol_H-M P-1
_cod_database_code 4513333

loop_
_symmetry_equiv_pos_as_xyz
'x, y, z'
'-x, -y, -z'

loop_
_atom_site_label
_atom_site_type_symbol
_atom_site_fract_x
_atom_site_fract_y
_atom_site_fract_z
_atom_site_U_iso_or_equiv
_atom_site_adp_type
_atom_site_occupancy
_atom_site_symmetry_multiplicity
_atom_site_calc_flag
_atom_site_refinement_flags
Zn1 Zn 0.29533(7) 0.78934(6) 0.25478(5) 0.0368(3) Uani 1 1 d .
N1 N 0.1642(5) 0.7253(4) 0.3710(3) 0.0376(13) Uani 1 1 d .
N2 N 0.1106(5) 0.6230(4) 0.5090(3) 0.0317(12) Uani 1 1 d .
N3 N 0.1250(5) 0.0483(4) 1.0756(4) 0.0383(14) Uani 1 1 d .
N4 N 0.1810(5) -0.0890(4) 1.1852(3) 0.0369(13) Uani 1 1 d .
O1 O 0.5193(9) 0.1123(7) 0.0008(7) 0.181(4) Uani 1 1 d .
O2 O 0.5505(5) 0.6168(4) 0.5961(3) 0.0624(15) Uani 1 1 d .
H2 H 0.5558 0.5626 0.6384 0.094 Uiso 1 1 calc R
O3 O 0.7101(5) 0.6792(4) 0.6477(3) 0.0582(14) Uani 1 1 d .
O4 O 0.4377(4) 0.8108(3) 0.3134(3) 0.0519(13) Uani 1 1 d .
O5 O 0.4824(5) 0.9880(4) 0.2478(3) 0.0557(13) Uani 1 1 d .
O6 O 0.4040(5) 0.5662(4) 0.2769(3) 0.0680(16) Uani 1 1 d .
O7 O 0.4010(4) 0.7110(3) 0.1626(3) 0.0444(12) Uani 1 1 d .
O8 O 0.5343(5) 0.1944(3) 0.2100(3) 0.0599(15) Uani 1 1 d .
H8 H 0.5391 0.1251 0.2233 0.090 Uiso 1 1 calc R
O9 O 0.6950(5) 0.1703(4) 0.0884(4) 0.0614(15) Uani 1 1 d .
O10 O 0.7813(4) 0.5694(3) -0.0807(3) 0.0491(13) Uani 1 1 d .
O11 O 0.7693(4) 1.0688(3) 0.4607(3) 0.0487(12) Uani 1 1 d .
C1 C 0.4354(7) 0.6086(6) 0.1951(5) 0.0403(17) Uani 1 1 d .
C2 C 0.5282(6) 0.5409(5) 0.1356(4) 0.0367(16) Uani 1 1 d .
C3 C 0.5340(6) 0.4224(5) 0.1617(5) 0.0412(17) Uani 1 1 d .
H3 H 0.4821 0.3870 0.2167 0.049 Uiso 1 1 calc R
C4 C 0.6156(6) 0.3581(5) 0.1070(5) 0.0405(17) Uani 1 1 d .
C5 C 0.6955(6) 0.4098(5) 0.0262(5) 0.0413(17) Uani 1 1 d .
H5 H 0.7510 0.3662 -0.0108 0.050 Uiso 1 1 calc R
C6 C 0.6931(6) 0.5287(5) -0.0002(4) 0.0389(17) Uani 1 1 d .
C7 C 0.6076(6) 0.5923(5) 0.0540(4) 0.0370(16) Uani 1 1 d .
H7 H 0.6031 0.6708 0.0356 0.044 Uiso 1 1 calc R
C8 C 0.6232(7) 0.2305(5) 0.1322(5) 0.0456(19) Uani 1 1 d .
C9 C 0.7705(6) 0.6891(5) -0.1151(5) 0.0451(18) Uani 1 1 d .
H9A H 0.7664 0.7272 -0.0680 0.054 Uiso 1 1 calc R
H9B H 0.6861 0.7121 -0.1384 0.054 Uiso 1 1 calc R
C10 C 0.8960(7) 0.7207(5) -0.1882(4) 0.0369(16) Uani 1 1 d .
C11 C 0.8806(6) 0.8156(5) -0.2579(4) 0.0388(17) Uani 1 1 d .
H11 H 0.7938 0.8554 -0.2585 0.047 Uiso 1 1 calc R
C12 C 0.9940(7) 0.8506(5) -0.3259(4) 0.0412(17) Uani 1 1 d .
H12 H 0.9819 0.9135 -0.3717 0.049 Uiso 1 1 calc R
C13 C 1.1243(7) 0.7941(5) -0.3268(5) 0.0397(17) Uani 1 1 d .
C14 C 1.1400(7) 0.7009(5) -0.2581(5) 0.0425(17) Uani 1 1 d .
H14 H 1.2268 0.6611 -0.2579 0.051 Uiso 1 1 calc R
C15 C 1.0264(7) 0.6658(5) -0.1888(5) 0.0411(17) Uani 1 1 d .
H15 H 1.0397 0.6041 -0.1422 0.049 Uiso 1 1 calc R
C16 C 0.0448(7) 0.7723(5) 0.4156(5) 0.0442(18) Uani 1 1 d .
H16 H -0.0053 0.8376 0.3908 0.053 Uiso 1 1 calc R
C17 C 0.0090(7) 0.7112(5) 0.5007(5) 0.0434(18) Uani 1 1 d .
H17 H -0.0677 0.7256 0.5442 0.052 Uiso 1 1 calc R
C18 C 0.2021(7) 0.6335(5) 0.4297(4) 0.0357(16) Uani 1 1 d .
H18 H 0.2800 0.5839 0.4178 0.043 Uiso 1 1 calc R
C19 C 0.1209(6) 0.5377(5) 0.5878(4) 0.0327(15) Uani 1 1 d .
C20 C 0.0010(7) 0.5055(5) 0.6500(5) 0.0420(17) Uani 1 1 d .
H20 H -0.0858 0.5371 0.6388 0.050 Uiso 1 1 calc R
C21 C 0.0095(6) 0.4268(5) 0.7287(4) 0.0407(17) Uani 1 1 d .
H21 H -0.0724 0.4044 0.7689 0.049 Uiso 1 1 calc R
C22 C 0.1363(6) 0.3801(5) 0.7495(4) 0.0337(16) Uani 1 1 d .
C23 C 0.2567(6) 0.4122(5) 0.6850(4) 0.0423(18) Uani 1 1 d .
H23 H 0.3434 0.3792 0.6953 0.051 Uiso 1 1 calc R
C24 C 0.2486(6) 0.4922(5) 0.6063(5) 0.0430(18) Uani 1 1 d .
H24 H 0.3300 0.5153 0.5658 0.052 Uiso 1 1 calc R
C25 C 0.1420(6) 0.2975(5) 0.8355(4) 0.0344(16) Uani 1 1 d .
C26 C 0.0369(7) 0.3030(5) 0.9101(5) 0.0465(19) Uani 1 1 d .
H26 H -0.0317 0.3626 0.9061 0.056 Uiso 1 1 calc R
C27 C 0.0305(7) 0.2229(5) 0.9901(4) 0.0434(18) Uani 1 1 d .
H27 H -0.0413 0.2279 1.0390 0.052 Uiso 1 1 calc R
C28 C 0.1338(7) 0.1352(5) 0.9953(4) 0.0365(16) Uani 1 1 d .
C29 C 0.2436(7) 0.1294(5) 0.9241(5) 0.0415(18) Uani 1 1 d .
H29 H 0.3139 0.0712 0.9291 0.050 Uiso 1 1 calc R
C30 C 0.2478(6) 0.2113(5) 0.8450(5) 0.0398(17) Uani 1 1 d .
H30 H 0.3227 0.2085 0.7974 0.048 Uiso 1 1 calc R
C31 C 0.0004(7) 0.0068(5) 1.1292(4) 0.0417(17) Uani 1 1 d .
H31 H -0.0898 0.0326 1.1216 0.050 Uiso 1 1 calc R
C32 C 0.0382(7) -0.0781(5) 1.1941(5) 0.0472(19) Uani 1 1 d .
H32 H -0.0234 -0.1231 1.2388 0.057 Uiso 1 1 calc R
C33 C 0.2299(7) -0.0105(5) 1.1128(4) 0.0416(17) Uani 1 1 d .
H33 H 0.3238 0.0021 1.0909 0.050 Uiso 1 1 calc R
C34 C 0.4913(6) 0.9016(5) 0.3085(5) 0.0378(16) Uani 1 1 d .
C35 C 0.5684(6) 0.8967(5) 0.3804(4) 0.0333(15) Uani 1 1 d .
C36 C 0.5667(6) 0.8002(5) 0.4498(5) 0.0370(16) Uani 1 1 d .
H36 H 0.5212 0.7387 0.4497 0.044 Uiso 1 1 calc R
C37 C 0.6320(6) 0.7954(5) 0.5185(4) 0.0363(16) Uani 1 1 d .
C38 C 0.6996(6) 0.8863(5) 0.5208(4) 0.0359(16) Uani 1 1 d .
H38 H 0.7429 0.8823 0.5677 0.043 Uiso 1 1 calc R
C39 C 0.7019(6) 0.9837(5) 0.4519(4) 0.0357(16) Uani 1 1 d .
C40 C 0.6391(6) 0.9876(5) 0.3809(4) 0.0356(16) Uani 1 1 d .
H40 H 0.6445 1.0511 0.3335 0.043 Uiso 1 1 calc R
C41 C 0.6359(7) 0.6933(6) 0.5946(5) 0.0470(19) Uani 1 1 d .
C42 C 0.7532(6) 1.1804(5) 0.4046(5) 0.0445(18) Uani 1 1 d .
H42A H 0.7430 1.2357 0.4401 0.053 Uiso 1 1 calc R
H42B H 0.6687 1.1874 0.3819 0.053 Uiso 1 1 calc R

loop_
_atom_site_aniso_label
_atom_site_aniso_U_11
_atom_site_aniso_U_22
_atom_site_aniso_U_33
_atom_site_aniso_U_23
_atom_site_aniso_U_13
_atom_site_aniso_U_12
Zn1 0.0423(5) 0.0337(4) 0.0297(5) 0.0032(3) -0.0069(4) -0.0091(3)
N1 0.040(3) 0.043(3) 0.027(3) 0.000(3) -0.008(3) -0.008(3)
N2 0.033(3) 0.032(3) 0.023(3) 0.002(2) -0.002(3) -0.005(2)
N3 0.032(3) 0.042(3) 0.031(4) 0.009(3) -0.007(3) -0.006(2)
N4 0.039(3) 0.037(3) 0.031(4) 0.002(3) -0.009(3) -0.008(2)
O1 0.189(9) 0.169(8) 0.175(10) -0.029(7) -0.023(7) -0.031(7)
O2 0.066(3) 0.043(3) 0.067(4) 0.018(3) -0.020(3) -0.016(2)
O3 0.045(3) 0.076(3) 0.037(3) 0.020(3) -0.010(3) -0.010(2)
O4 0.058(3) 0.041(3) 0.063(4) -0.003(2) -0.028(3) -0.016(2)
O5 0.079(4) 0.049(3) 0.041(3) 0.003(3) -0.024(3) -0.016(2)
O6 0.103(4) 0.044(3) 0.035(4) 0.002(2) 0.014(3) -0.001(3)
O7 0.051(3) 0.038(2) 0.035(3) -0.002(2) 0.000(2) -0.003(2)
O8 0.067(3) 0.037(3) 0.057(4) 0.008(2) 0.003(3) -0.005(2)
O9 0.063(3) 0.041(3) 0.066(4) -0.009(3) 0.012(3) -0.005(2)
O10 0.054(3) 0.043(3) 0.034(3) 0.002(2) 0.014(2) -0.011(2)
O11 0.053(3) 0.054(3) 0.042(3) -0.006(2) -0.005(2) -0.030(2)
C1 0.043(4) 0.046(4) 0.027(4) 0.001(4) -0.003(3) -0.012(3)
C2 0.036(4) 0.042(4) 0.025(4) -0.003(3) -0.001(3) -0.001(3)
C3 0.034(4) 0.040(4) 0.038(5) 0.006(3) 0.002(3) -0.010(3)
C4 0.036(4) 0.042(4) 0.036(5) 0.002(3) -0.002(3) -0.008(3)
C5 0.033(4) 0.041(4) 0.041(5) -0.008(3) 0.006(3) -0.002(3)
C6 0.041(4) 0.036(4) 0.032(4) -0.002(3) 0.001(3) -0.005(3)
C7 0.043(4) 0.037(3) 0.025(4) 0.004(3) -0.006(3) -0.006(3)
C8 0.043(4) 0.039(4) 0.049(5) 0.003(4) -0.011(4) -0.012(3)
C9 0.042(4) 0.043(4) 0.043(5) -0.002(3) 0.005(3) -0.017(3)
C10 0.045(4) 0.032(3) 0.038(5) -0.011(3) -0.009(3) -0.010(3)
C11 0.031(4) 0.044(4) 0.039(5) -0.007(3) 0.000(3) -0.014(3)
C12 0.049(4) 0.042(4) 0.030(4) 0.000(3) -0.005(3) -0.017(3)
C13 0.043(4) 0.038(4) 0.038(5) -0.007(3) -0.001(3) -0.022(3)
C14 0.036(4) 0.046(4) 0.048(5) -0.011(4) -0.011(4) -0.012(3)
C15 0.043(4) 0.042(4) 0.035(5) 0.001(3) -0.007(4) -0.013(3)
C16 0.048(4) 0.041(4) 0.034(5) 0.007(3) -0.009(4) -0.002(3)
C17 0.041(4) 0.044(4) 0.034(5) 0.004(3) -0.003(3) -0.002(3)
C18 0.043(4) 0.039(4) 0.024(4) -0.004(3) -0.007(3) -0.007(3)
C19 0.035(4) 0.037(3) 0.025(4) -0.002(3) -0.009(3) -0.008(3)
C20 0.037(4) 0.044(4) 0.040(5) 0.003(3) -0.009(3) -0.008(3)
C21 0.039(4) 0.043(4) 0.031(4) 0.005(3) 0.002(3) -0.012(3)
C22 0.029(4) 0.032(3) 0.030(4) 0.002(3) 0.005(3) -0.005(3)
C23 0.034(4) 0.049(4) 0.035(5) 0.002(3) -0.005(3) 0.003(3)
C24 0.035(4) 0.047(4) 0.035(5) 0.011(3) -0.003(3) -0.012(3)
C25 0.036(4) 0.036(3) 0.028(4) -0.002(3) -0.006(3) -0.005(3)
C26 0.046(4) 0.045(4) 0.036(5) 0.006(3) -0.006(4) 0.006(3)
C27 0.049(4) 0.048(4) 0.021(4) 0.003(3) 0.002(3) 0.003(3)
C28 0.042(4) 0.031(3) 0.029(4) 0.004(3) -0.006(3) -0.004(3)
C29 0.040(4) 0.035(4) 0.043(5) 0.005(3) -0.014(4) 0.001(3)
C30 0.034(4) 0.041(4) 0.037(5) -0.001(3) 0.000(3) -0.006(3)
C31 0.034(4) 0.048(4) 0.035(5) 0.004(3) -0.005(3) -0.009(3)
C32 0.045(4) 0.048(4) 0.046(5) 0.009(4) -0.018(4) -0.018(3)
C33 0.039(4) 0.042(4) 0.037(5) 0.006(3) -0.010(3) -0.009(3)
C34 0.036(4) 0.038(4) 0.037(5) -0.005(3) -0.005(3) -0.006(3)
C35 0.026(3) 0.030(3) 0.039(4) -0.005(3) -0.001(3) -0.003(3)
C36 0.028(4) 0.030(3) 0.045(5) 0.001(3) 0.000(3) -0.008(3)
C37 0.030(4) 0.039(4) 0.030(4) 0.007(3) -0.001(3) -0.007(3)
C38 0.030(4) 0.048(4) 0.024(4) 0.000(3) -0.001(3) -0.011(3)
C39 0.036(4) 0.037(4) 0.029(4) -0.006(3) 0.002(3) -0.008(3)
C40 0.037(4) 0.027(3) 0.036(4) 0.004(3) -0.004(3) -0.009(3)
C41 0.035(4) 0.050(4) 0.040(5) 0.000(4) 0.013(4) -0.005(3)
C42 0.041(4) 0.036(4) 0.054(5) -0.012(4) 0.004(4) -0.019(3)

loop_
_atom_type_symbol
_atom_type_description
_atom_type_scat_dispersion_real
_atom_type_scat_dispersion_imag
_atom_type_scat_source
C C 0.0033 0.0016 'International Tables Vol C Tables 4.2.6.8 and 6.1.1.4'
H H 0.0000 0.0000 'International Tables Vol C Tables 4.2.6.8 and 6.1.1.4'
N N 0.0061 0.0033 'International Tables Vol C Tables 4.2.6.8 and 6.1.1.4'
O O 0.0106 0.0060 'International Tables Vol C Tables 4.2.6.8 and 6.1.1.4'
Zn Zn 0.2839 1.4301 'International Tables Vol C Tables 4.2.6.8 and 6.1.1.4'

loop_
_geom_angle_atom_site_label_1
_geom_angle_atom_site_label_2
_geom_angle_atom_site_label_3
_geom_angle
_geom_angle_site_symmetry_1
_geom_angle_site_symmetry_3
O4 Zn1 O7 103.14(19) . .
O4 Zn1 N4 126.53(19) . 1_564
O7 Zn1 N4 102.1(2) . 1_564
O4 Zn1 N1 93.7(2) . .
O7 Zn1 N1 128.75(19) . .
N4 Zn1 N1 105.7(2) 1_564 .
C18 N1 C16 105.6(5) . .
C18 N1 Zn1 121.8(4) . .
C16 N1 Zn1 130.9(4) . .
C18 N2 C17 108.1(5) . .
C18 N2 C19 125.6(5) . .
C17 N2 C19 126.2(5) . .
C33 N3 C31 107.4(5) . .
C33 N3 C28 128.2(5) . .
C31 N3 C28 124.4(5) . .
C33 N4 C32 105.7(5) . .
C33 N4 Zn1 126.1(4) . 1_546
C32 N4 Zn1 127.6(4) . 1_546
C41 O2 H2 109.5 . .
C34 O4 Zn1 128.8(4) . .
C1 O7 Zn1 112.4(4) . .
C8 O8 H8 109.5 . .
C6 O10 C9 116.1(5) . .
C39 O11 C42 119.5(5) . .
O6 C1 O7 121.4(6) . .
O6 C1 C2 119.4(6) . .
O7 C1 C2 118.9(6) . .
C7 C2 C3 119.0(6) . .
C7 C2 C1 121.5(6) . .
C3 C2 C1 119.5(6) . .
C4 C3 C2 120.6(6) . .
C4 C3 H3 119.7 . .
C2 C3 H3 119.7 . .
C3 C4 C5 120.1(6) . .
C3 C4 C8 122.2(6) . .
C5 C4 C8 117.8(6) . .
C4 C5 C6 120.0(6) . .
C4 C5 H5 120.0 . .
C6 C5 H5 120.0 . .
C7 C6 O10 126.4(5) . .
C7 C6 C5 119.4(6) . .
O10 C6 C5 114.2(5) . .
C6 C7 C2 120.8(6) . .
C6 C7 H7 119.6 . .
C2 C7 H7 119.6 . .
O9 C8 O8 124.8(6) . .
O9 C8 C4 125.1(7) . .
O8 C8 C4 110.0(6) . .
O10 C9 C10 108.5(5) . .
O10 C9 H9A 110.0 . .
C10 C9 H9A 110.0 . .
O10 C9 H9B 110.0 . .
C10 C9 H9B 110.0 . .
H9A C9 H9B 108.4 . .
C15 C10 C11 117.9(6) . .
C15 C10 C9 124.0(6) . .
C11 C10 C9 117.9(6) . .
C12 C11 C10 120.4(6) . .
C12 C11 H11 119.8 . .
C10 C11 H11 119.8 . .
C13 C12 C11 121.3(6) . .
C13 C12 H12 119.3 . .
C11 C12 H12 119.3 . .
C12 C13 C14 118.4(6) . .
C12 C13 C42 123.4(6) . 2_775
C14 C13 C42 117.8(6) . 2_775
C13 C14 C15 120.6(6) . .
C13 C14 H14 119.7 . .
C15 C14 H14 119.7 . .
C10 C15 C14 121.3(6) . .
C10 C15 H15 119.4 . .
C14 C15 H15 119.4 . .
C17 C16 N1 110.9(6) . .
C17 C16 H16 124.5 . .
N1 C16 H16 124.5 . .
C16 C17 N2 105.2(6) . .
C16 C17 H17 127.4 . .
N2 C17 H17 127.4 . .
N1 C18 N2 110.1(5) . .
N1 C18 H18 124.9 . .
N2 C18 H18 124.9 . .
C24 C19 C20 119.2(6) . .
C24 C19 N2 121.1(5) . .
C20 C19 N2 119.5(5) . .
C21 C20 C19 120.2(6) . .
C21 C20 H20 119.9 . .
C19 C20 H20 119.9 . .
C20 C21 C22 121.9(6) . .
C20 C21 H21 119.1 . .
C22 C21 H21 119.1 . .
C21 C22 C23 117.0(6) . .
C21 C22 C25 120.6(5) . .
C23 C22 C25 122.3(5) . .
C24 C23 C22 121.2(6) . .
C24 C23 H23 119.4 . .
C22 C23 H23 119.4 . .
C19 C24 C23 120.3(6) . .
C19 C24 H24 119.8 . .
C23 C24 H24 119.8 . .
C26 C25 C30 117.5(6) . .
C26 C25 C22 119.8(5) . .
C30 C25 C22 122.6(6) . .
C27 C26 C25 122.4(6) . .
C27 C26 H26 118.8 . .
C25 C26 H26 118.8 . .
C28 C27 C26 118.2(6) . .
C28 C27 H27 120.9 . .
C26 C27 H27 120.9 . .
C29 C28 C27 121.3(6) . .
C29 C28 N3 119.7(5) . .
C27 C28 N3 119.0(6) . .
C28 C29 C30 119.3(5) . .
C28 C29 H29 120.4 . .
C30 C29 H29 120.4 . .
C29 C30 C25 121.2(6) . .
C29 C30 H30 119.4 . .
C25 C30 H30 119.4 . .
C32 C31 N3 105.5(5) . .
C32 C31 H31 127.2 . .
N3 C31 H31 127.2 . .
C31 C32 N4 110.6(6) . .
C31 C32 H32 124.7 . .
N4 C32 H32 124.7 . .
N4 C33 N3 110.7(6) . .
N4 C33 H33 124.6 . .
N3 C33 H33 124.6 . .
O5 C34 O4 122.7(6) . .
O5 C34 C35 122.1(6) . .
O4 C34 C35 115.3(6) . .
C36 C35 C40 119.0(6) . .
C36 C35 C34 119.3(5) . .
C40 C35 C34 121.7(6) . .
C37 C36 C35 120.4(6) . .
C37 C36 H36 119.8 . .
C35 C36 H36 119.8 . .
C36 C37 C38 121.1(6) . .
C36 C37 C41 123.0(6) . .
C38 C37 C41 115.9(6) . .
C37 C38 C39 119.3(6) . .
C37 C38 H38 120.4 . .
C39 C38 H38 120.4 . .
O11 C39 C38 114.9(6) . .
O11 C39 C40 125.4(5) . .
C38 C39 C40 119.7(6) . .
C39 C40 C35 120.5(6) . .
C39 C40 H40 119.8 . .
C35 C40 H40 119.8 . .
O3 C41 O2 122.9(7) . .
O3 C41 C37 124.4(7) . .
O2 C41 C37 112.6(7) . .
O11 C42 C13 112.5(5) . 2_775
O11 C42 H42A 109.1 . .
C13 C42 H42A 109.1 2_775 .
O11 C42 H42B 109.1 . .
C13 C42 H42B 109.1 2_775 .
H42A C42 H42B 107.8 . .

loop_
_geom_bond_atom_site_label_1
_geom_bond_atom_site_label_2
_geom_bond_distance
_geom_bond_site_symmetry_2
Zn1 O4 1.938(4) .
Zn1 O7 1.974(4) .
Zn1 N4 2.002(5) 1_564
Zn1 N1 2.025(5) .
N1 C18 1.336(7) .
N1 C16 1.367(7) .
N2 C18 1.353(7) .
N2 C17 1.377(7) .
N2 C19 1.422(7) .
N3 C33 1.346(7) .
N3 C31 1.398(7) .
N3 C28 1.428(7) .
N4 C33 1.332(7) .
N4 C32 1.378(7) .
N4 Zn1 2.002(5) 1_546
O2 C41 1.336(8) .
O2 H2 0.8200 .
O3 C41 1.208(8) .
O4 C34 1.274(7) .
O5 C34 1.244(7) .
O6 C1 1.247(7) .
O7 C1 1.263(7) .
O8 C8 1.344(8) .
O8 H8 0.8200 .
O9 C8 1.194(8) .
O10 C6 1.381(7) .
O10 C9 1.428(6) .
O11 C39 1.364(7) .
O11 C42 1.440(7) .
C1 C2 1.490(8) .
C2 C7 1.387(8) .
C2 C3 1.404(8) .
C3 C4 1.373(8) .
C3 H3 0.9300 .
C4 C5 1.381(8) .
C4 C8 1.510(8) .
C5 C6 1.408(8) .
C5 H5 0.9300 .
C6 C7 1.376(8) .
C7 H7 0.9300 .
C9 C10 1.502(8) .
C9 H9A 0.9700 .
C9 H9B 0.9700 .
C10 C15 1.372(8) .
C10 C11 1.403(8) .
C11 C12 1.389(8) .
C11 H11 0.9300 .
C12 C13 1.378(8) .
C12 H12 0.9300 .
C13 C14 1.381(8) .
C13 C42 1.513(8) 2_775
C14 C15 1.400(8) .
C14 H14 0.9300 .
C15 H15 0.9300 .
C16 C17 1.354(8) .
C16 H16 0.9300 .
C17 H17 0.9300 .
C18 H18 0.9300 .
C19 C24 1.376(8) .
C19 C20 1.382(8) .
C20 C21 1.379(8) .
C20 H20 0.9300 .
C21 C22 1.384(8) .
C21 H21 0.9300 .
C22 C23 1.401(8) .
C22 C25 1.483(8) .
C23 C24 1.386(8) .
C23 H23 0.9300 .
C24 H24 0.9300 .
C25 C26 1.389(8) .
C25 C30 1.391(7) .
C26 C27 1.383(8) .
C26 H26 0.9300 .
C27 C28 1.382(8) .
C27 H27 0.9300 .
C28 C29 1.380(8) .
C29 C30 1.385(8) .
C29 H29 0.9300 .
C30 H30 0.9300 .
C31 C32 1.344(8) .
C31 H31 0.9300 .
C32 H32 0.9300 .
C33 H33 0.9300 .
C34 C35 1.497(9) .
C35 C36 1.392(8) .
C35 C40 1.396(8) .
C36 C37 1.376(9) .
C36 H36 0.9300 .
C37 C38 1.387(8) .
C37 C41 1.502(9) .
C38 C39 1.394(8) .
C38 H38 0.9300 .
C39 C40 1.396(8) .
C40 H40 0.9300 .
C42 C13 1.513(8) 2_775
C42 H42A 0.9700 .
C42 H42B 0.9700 .
